data_4105838
loop_
_publ_author_name
'Mei-Chun Chen'
'Long-Hua Li'
'Yu-Biao Chen'
'Ling Chen'

_publ_section_title
;
 In-Phase Alignments of Asymmetric Building Units in Ln4GaSbS9 (Ln = Pr,
 Nd, Sm, Gd-Ho) and Their Strong Nonlinear Optical Responses in Middle IR
;
_journal_name_full 'Journal of the American Chemical Society'
_journal_page_first 4617
_journal_page_last 4624
_journal_paper_doi 10.1021/ja1111095
_journal_volume 133
_journal_year 2011
_chemical_formula_sum 'Ga Pr4 S9 Sb'
_chemical_formula_weight 1043.65
_chemical_name_systematic
; 
 ? 
;
_space_group_IT_number 41
_symmetry_cell_setting orthorhombic
_symmetry_space_group_name_Hall 'A 2 -2ab'
_symmetry_space_group_name_H-M 'A b a 2'
_atom_sites_solution_primary direct
_atom_sites_solution_secondary difmap
_audit_creation_method SHELXL-97
_cell_angle_alpha 90.00
_cell_angle_beta 90.00
_cell_angle_gamma 90.00
_cell_formula_units_Z 8
_cell_length_a 13.799(3)
_cell_length_b 14.187(3)
_cell_length_c 14.323(3)
_cell_measurement_reflns_used 3910
_cell_measurement_temperature 293(2)
_cell_measurement_theta_max 27.4758
_cell_measurement_theta_min 2.5015
_cell_volume 2804.0(10)
_computing_cell_refinement 'Bruker XSCANS'
_computing_data_collection 'Bruker XSCANS'
_computing_data_reduction 'Bruker SHELXTL'
_computing_molecular_graphics 'Bruker SHELXTL'
_computing_publication_material 'Bruker SHELXTL'
_computing_structure_refinement 'SHELXL-97 (Sheldrick, 1997)'
_computing_structure_solution 'SHELXS-97 (Sheldrick, 1990)'
_diffrn_ambient_temperature 293(2)
_diffrn_measured_fraction_theta_full 0.998
_diffrn_measured_fraction_theta_max 0.998
_diffrn_measurement_device_type 'Bruker P4'
_diffrn_measurement_method '\w scans'
_diffrn_radiation_monochromator graphite
_diffrn_radiation_source 'fine-focus sealed tube'
_diffrn_radiation_type MoK\a
_diffrn_radiation_wavelength 0.71073
_diffrn_reflns_av_R_equivalents 0.0363
_diffrn_reflns_av_sigmaI/netI 0.0343
_diffrn_reflns_limit_h_max 17
_diffrn_reflns_limit_h_min -17
_diffrn_reflns_limit_k_max 18
_diffrn_reflns_limit_k_min -18
_diffrn_reflns_limit_l_max 13
_diffrn_reflns_limit_l_min -18
_diffrn_reflns_number 10673
_diffrn_reflns_theta_full 27.47
_diffrn_reflns_theta_max 27.47
_diffrn_reflns_theta_min 2.50
_exptl_absorpt_coefficient_mu 18.719
_exptl_absorpt_correction_T_max 1.0000
_exptl_absorpt_correction_T_min 0.7548
_exptl_absorpt_correction_type multi-scan
_exptl_crystal_colour orangeyellow
_exptl_crystal_density_diffrn 4.945
_exptl_crystal_description block
_exptl_crystal_F_000 3696
_exptl_crystal_size_max 0.1
_exptl_crystal_size_mid 0.05
_exptl_crystal_size_min 0.05
_refine_diff_density_max 0.778
_refine_diff_density_min -0.820
_refine_diff_density_rms 0.208
_refine_ls_abs_structure_details 'Flack H D (1983), Acta Cryst. A39, 876-881'
_refine_ls_abs_structure_Flack -0.015(16)
_refine_ls_extinction_coef 0.000560(16)
_refine_ls_extinction_expression Fc^*^=kFc[1+0.001xFc^2^\l^3^/sin(2\q)]^-1/4^
_refine_ls_extinction_method SHELXL
_refine_ls_goodness_of_fit_ref 1.127
_refine_ls_matrix_type full
_refine_ls_number_parameters 138
_refine_ls_number_reflns 2745
_refine_ls_number_restraints 8
_refine_ls_restrained_S_all 1.151
_refine_ls_R_factor_all 0.0204
_refine_ls_R_factor_gt 0.0180
_refine_ls_shift/su_max 0.001
_refine_ls_shift/su_mean 0.000
_refine_ls_structure_factor_coef Fsqd
_refine_ls_weighting_details 'calc w=1/[\s^2^(Fo^2^)+(0.0000P)^2^+19.2488P] where P=(Fo^2^+2Fc^2^)/3'
_refine_ls_weighting_scheme calc
_refine_ls_wR_factor_gt 0.0335
_refine_ls_wR_factor_ref 0.0417
_reflns_number_gt 2603
_reflns_number_total 2745
_reflns_threshold_expression >2sigma(I)
_cod_data_source_file ja1111095_si_001_1.cif
_cod_data_source_block Pr4GaSbS9
_cod_original_cell_volume 2803.8(11)
_cod_database_code 4105838

loop_
_symmetry_equiv_pos_as_xyz
'x, y, z'
'-x, -y, z'
'x+1/2, -y+1/2, z'
'-x+1/2, y+1/2, z'
'x, y+1/2, z+1/2'
'-x, -y+1/2, z+1/2'
'x+1/2, -y+1, z+1/2'
'-x+1/2, y+1, z+1/2'

loop_
_atom_site_label
_atom_site_type_symbol
_atom_site_fract_x
_atom_site_fract_y
_atom_site_fract_z
_atom_site_U_iso_or_equiv
_atom_site_adp_type
_atom_site_occupancy
_atom_site_symmetry_multiplicity
_atom_site_calc_flag
_atom_site_refinement_flags
Pr1 Pr 0.68479(3) 0.60868(3) 0.98131(3) 0.00992(9) Uani 1 1 d .
Pr2 Pr 0.89920(3) 0.82775(3) 0.99510(3) 0.01060(9) Uani 1 1 d .
Pr3 Pr 0.82052(3) 0.83425(3) 0.70928(3) 0.01146(10) Uani 1 1 d .
Pr4 Pr 0.60382(3) 0.88707(3) 0.93558(3) 0.01250(10) Uani 1 1 d .
Sb Sb 0.88593(4) 0.57642(4) 0.75208(4) 0.01857(13) Uani 1 1 d U
Ga Ga 0.59312(6) 0.60417(6) 0.72014(6) 0.01093(18) Uani 1 1 d .
S1 S 0.89988(13) 0.58924(13) 0.92232(14) 0.0119(4) Uani 1 1 d .
S2 S 0.58028(14) 0.90754(14) 0.73713(14) 0.0143(4) Uani 1 1 d .
S3 S 0.69987(14) 0.51216(13) 0.80480(13) 0.0124(4) Uani 1 1 d U
S4 S 0.68929(13) 0.69493(13) 0.62566(13) 0.0098(4) Uani 1 1 d .
S5 S 1.0000 1.0000 0.6336(2) 0.0229(7) Uani 1 2 d S
S6 S 0.99886(14) 0.80702(14) 0.81632(14) 0.0145(4) Uani 1 1 d .
S7 S 0.93167(13) 0.74810(14) 0.56759(13) 0.0102(4) Uani 1 1 d .
S8 S 0.75063(14) 0.94246(13) 0.56076(13) 0.0106(4) Uani 1 1 d .
S9 S 1.0000 1.0000 0.9999(2) 0.0132(6) Uani 1 2 d S
S10 S 0.74820(14) 0.76511(13) 0.87608(13) 0.0102(4) Uani 1 1 d .

loop_
_atom_site_aniso_label
_atom_site_aniso_U_11
_atom_site_aniso_U_22
_atom_site_aniso_U_33
_atom_site_aniso_U_23
_atom_site_aniso_U_13
_atom_site_aniso_U_12
Pr1 0.0106(2) 0.00764(19) 0.0115(2) 0.00026(17) 0.00152(17) 0.00042(16)
Pr2 0.00723(19) 0.01135(19) 0.0132(2) 0.00169(17) -0.00018(19) 0.00017(15)
Pr3 0.0155(2) 0.0116(2) 0.0073(2) 0.00046(16) 0.00042(18) 0.00248(17)
Pr4 0.0094(2) 0.0124(2) 0.0157(2) 0.00456(18) -0.0010(2) 0.00116(17)
Sb 0.0231(3) 0.0183(3) 0.0144(3) 0.0066(2) -0.0017(2) 0.0035(2)
Ga 0.0096(4) 0.0125(4) 0.0108(4) -0.0008(3) 0.0006(4) -0.0003(3)
S1 0.0085(8) 0.0133(9) 0.0137(10) 0.0013(7) 0.0015(8) 0.0009(7)
S2 0.0145(9) 0.0151(10) 0.0131(10) -0.0007(8) 0.0000(8) 0.0015(8)
S3 0.0158(8) 0.0102(8) 0.0113(9) -0.0018(7) -0.0027(7) 0.0027(7)
S4 0.0107(9) 0.0100(9) 0.0088(9) 0.0014(7) 0.0006(7) -0.0001(7)
S5 0.0279(18) 0.0303(19) 0.0106(15) 0.000 0.000 0.0192(14)
S6 0.0141(9) 0.0161(10) 0.0132(9) -0.0003(8) 0.0038(8) -0.0013(8)
S7 0.0104(9) 0.0108(9) 0.0094(9) -0.0007(7) 0.0011(8) 0.0007(8)
S8 0.0099(8) 0.0105(9) 0.0113(9) 0.0028(7) -0.0003(8) -0.0005(8)
S9 0.0098(12) 0.0096(12) 0.0203(15) 0.000 0.000 -0.0018(10)
S10 0.0098(9) 0.0107(9) 0.0101(9) 0.0009(7) 0.0011(7) 0.0007(8)

loop_
_atom_type_symbol
_atom_type_description
_atom_type_scat_dispersion_real
_atom_type_scat_dispersion_imag
_atom_type_scat_source
S S 0.1246 0.1234 'International Tables Vol C Tables 4.2.6.8 and 6.1.1.4'
Ga Ga 0.2307 1.6083 'International Tables Vol C Tables 4.2.6.8 and 6.1.1.4'
Sb Sb -0.5866 1.5461 'International Tables Vol C Tables 4.2.6.8 and 6.1.1.4'
Pr Pr -0.2180 2.8214 'International Tables Vol C Tables 4.2.6.8 and 6.1.1.4'

loop_
_geom_angle_atom_site_label_1
_geom_angle_atom_site_label_2
_geom_angle_atom_site_label_3
_geom_angle
_geom_angle_site_symmetry_1
_geom_angle_site_symmetry_3
S8 Pr1 S10 141.89(6) 5_545 .
S8 Pr1 S7 126.95(6) 5_545 8_645
S10 Pr1 S7 81.94(6) . 8_645
S8 Pr1 S3 86.11(6) 5_545 .
S10 Pr1 S3 83.27(6) . .
S7 Pr1 S3 139.06(6) 8_645 .
S7 Pr2 S8 136.31(6) 6_765 8_645
S7 Pr2 S9 84.94(5) 6_765 .
S8 Pr2 S9 81.47(5) 8_645 .
S7 Pr2 S10 136.25(6) 6_765 .
S8 Pr2 S10 80.85(6) 8_645 .
S9 Pr2 S10 130.58(6) . .
S10 Pr3 S8 136.63(6) . .
S10 Pr3 S7 131.52(6) . .
S8 Pr3 S7 83.00(6) . .
S10 Pr3 S3 82.28(6) . 4_655
S8 Pr3 S3 81.18(6) . 4_655
S7 Pr3 S3 140.62(6) . 4_655
S10 Pr4 S7 83.85(6) . 8_645
S10 Pr4 S8 81.76(6) . 8_645
S7 Pr4 S8 83.68(6) 8_645 8_645
S10 Pr4 S1 139.92(6) . 3_465
S7 Pr4 S1 87.41(6) 8_645 3_465
S8 Pr4 S1 135.98(6) 8_645 3_465
S2 Sb S1 98.31(7) 4_645 .
S2 Sb S2 83.48(7) 4_645 3_565
S1 Sb S2 89.69(6) . 3_565
S2 Sb S3 83.16(6) 4_645 .
S1 Sb S3 80.19(6) . .
S2 Sb S3 161.88(6) 3_565 .
S6 Ga S4 112.18(8) 3_465 .
S6 Ga S3 111.07(8) 3_465 .
S4 Ga S3 104.95(8) . .
S6 Ga S5 111.10(7) 3_465 3_465
S4 Ga S5 111.32(9) . 3_465
S3 Ga S5 105.89(7) . 3_465
Sb S1 Pr4 98.80(7) . 3_565
Sb S1 Pr4 89.44(6) . 4_645
Pr4 S1 Pr4 97.54(6) 3_565 4_645
Sb S1 Pr1 101.69(7) . .
Pr4 S1 Pr1 156.97(8) 3_565 .
Pr4 S1 Pr1 93.08(5) 4_645 .
Sb S2 Sb 95.72(7) 4_655 3_465
Sb S2 Pr4 89.48(6) 4_655 .
Sb S2 Pr4 92.43(6) 3_465 .
Ga S3 Sb 104.87(7) . .
Ga S3 Pr1 98.38(7) . .
Sb S3 Pr1 98.43(6) . .
Ga S3 Pr3 100.55(7) . 4_645
Sb S3 Pr3 104.13(6) . 4_645
Pr1 S3 Pr3 145.54(7) . 4_645
Ga S4 Pr2 119.88(8) . 8_644
Ga S4 Pr3 119.64(8) . .
Pr2 S4 Pr3 94.86(6) 8_644 .
Ga S4 Pr1 121.29(8) . 8_644
Pr2 S4 Pr1 93.72(6) 8_644 8_644
Pr3 S4 Pr1 101.59(6) . 8_644
Ga S5 Ga 115.33(13) 3_565 4_655
Ga S6 Pr2 138.07(9) 3_565 .
Ga S6 Pr3 95.19(7) 3_565 .
Pr2 S6 Pr3 92.87(6) . .
Pr2 S7 Pr4 99.74(6) 6_764 8_644
Pr2 S7 Pr3 153.52(8) 6_764 .
Pr4 S7 Pr3 94.95(6) 8_644 .
Pr2 S7 Pr1 92.48(6) 6_764 8_644
Pr4 S7 Pr1 95.67(6) 8_644 8_644
Pr3 S7 Pr1 107.93(6) . 8_644
Pr1 S8 Pr2 96.59(6) 5_554 8_644
Pr1 S8 Pr3 153.25(8) 5_554 .
Pr2 S8 Pr3 101.04(6) 8_644 .
Pr1 S8 Pr4 102.16(6) 5_554 8_644
Pr2 S8 Pr4 98.72(6) 8_644 8_644
Pr3 S8 Pr4 94.91(6) . 8_644
Pr2 S9 Pr2 177.19(13) . 2_775
Pr2 S9 Pr1 91.38(2) . 4_655
Pr2 S9 Pr1 88.37(2) 2_775 4_655
Pr2 S9 Pr1 88.37(2) . 3_565
Pr2 S9 Pr1 91.38(2) 2_775 3_565
Pr1 S9 Pr1 169.78(12) 4_655 3_565
Pr3 S10 Pr4 107.64(6) . .
Pr3 S10 Pr1 148.35(7) . .
Pr4 S10 Pr1 95.96(6) . .
Pr3 S10 Pr2 98.21(6) . .
Pr4 S10 Pr2 98.49(6) . .
Pr1 S10 Pr2 98.82(6) . .

loop_
_geom_bond_atom_site_label_1
_geom_bond_atom_site_label_2
_geom_bond_distance
_geom_bond_site_symmetry_2
Pr1 S8 2.7715(19) 5_545
Pr1 S10 2.822(2) .
Pr1 S7 2.832(2) 8_645
Pr1 S3 2.883(2) .
Pr2 S7 2.772(2) 6_765
Pr2 S8 2.794(2) 8_645
Pr2 S9 2.8127(7) .
Pr2 S10 2.835(2) .
Pr3 S10 2.769(2) .
Pr3 S8 2.7949(19) .
Pr3 S7 2.822(2) .
Pr3 S3 2.885(2) 4_655
Pr4 S10 2.773(2) .
Pr4 S7 2.775(2) 8_645
Pr4 S8 2.805(2) 8_645
Pr4 S1 2.840(2) 3_465
Sb S2 2.450(2) 4_645
Sb S1 2.453(2) .
Sb S2 2.700(2) 3_565
Sb S3 2.827(2) .
Ga S6 2.275(2) 3_465
Ga S4 2.291(2) .
Ga S3 2.312(2) .
Ga S5 2.3178(18) 3_465
S1 Pr4 2.840(2) 3_565
S1 Pr4 2.875(2) 4_645
S2 Sb 2.450(2) 4_655
S2 Sb 2.700(2) 3_465
S3 Pr3 2.885(2) 4_645
S4 Pr2 2.922(2) 8_644
S4 Pr1 2.965(2) 8_644
S5 Ga 2.3178(18) 3_565
S5 Ga 2.3178(18) 4_655
S6 Ga 2.275(2) 3_565
S7 Pr2 2.772(2) 6_764
S7 Pr4 2.775(2) 8_644
S7 Pr1 2.832(2) 8_644
S8 Pr1 2.7715(19) 5_554
S8 Pr2 2.794(2) 8_644
S8 Pr4 2.805(2) 8_644
S9 Pr2 2.8127(7) 2_775
S9 Pr1 2.9917(7) 4_655
S9 Pr1 2.9917(7) 3_565
